data_4342604
loop_
_publ_author_name
'Zhang, Jiji'
'Fu, Xiaodu'
'Lin, Zhenyang'
'Xie, Zuowei'

_publ_section_title
;
 Supercarborane radical anions with 2n + 3 electron counts: a combined
 experimental and theoretical study.
;
_journal_issue 4
_journal_name_full 'Inorganic chemistry'
_journal_page_first 1965
_journal_page_last 1973
_journal_paper_doi 10.1021/ic502866h
_journal_volume 54
_journal_year 2015
_chemical_formula_sum 'C26 H59 B11 Na O8'
_chemical_formula_weight 641.63
_chemical_name_systematic
; 
 ? 
;
_space_group_IT_number 12
_symmetry_cell_setting monoclinic
_symmetry_space_group_name_Hall '-C 2y'
_symmetry_space_group_name_H-M 'C 1 2/m 1'
_atom_sites_solution_hydrogens geom
_atom_sites_solution_primary direct
_atom_sites_solution_secondary difmap
_audit_creation_method SHELXL-97
_cell_angle_alpha 90.00
_cell_angle_beta 101.995(11)
_cell_angle_gamma 90.00
_cell_formula_units_Z 4
_cell_length_a 31.940(15)
_cell_length_b 11.552(5)
_cell_length_c 10.369(5)
_cell_measurement_reflns_used 5596
_cell_measurement_temperature 293(2)
_cell_measurement_theta_max 27.84
_cell_measurement_theta_min 2.61
_cell_volume 3742(3)
_computing_cell_refinement 'BRUKER KAPPA APEXII DUO DIFFRACTOMETER'
_computing_data_collection 'BRUKER KAPPA APEXII DUO DIFFRACTOMETER'
_computing_data_reduction 'BRUKER KAPPA APEXII DUO DIFFRACTOMETER'
_computing_molecular_graphics 'SIEMENS SHELXTL'
_computing_publication_material 'SIEMENS SHELXTL'
_computing_structure_refinement 'SHELXL-97 (Sheldrick, 2008)'
_computing_structure_solution 'SHELXS-97 (Sheldrick, 2008)'
_diffrn_ambient_temperature 293(2)
_diffrn_measured_fraction_theta_full 0.997
_diffrn_measured_fraction_theta_max 0.997
_diffrn_measurement_device_type 'BRUKER KAPPA APEXII DUO DIFFRACTOMETER'
_diffrn_measurement_method 'PHI & OMEGA SCAN'
_diffrn_radiation_monochromator graphite
_diffrn_radiation_source 'fine-focus sealed tube'
_diffrn_radiation_type MoK\a
_diffrn_radiation_wavelength 0.71073
_diffrn_reflns_av_R_equivalents 0.0544
_diffrn_reflns_av_sigmaI/netI 0.0505
_diffrn_reflns_limit_h_max 37
_diffrn_reflns_limit_h_min -37
_diffrn_reflns_limit_k_max 13
_diffrn_reflns_limit_k_min -13
_diffrn_reflns_limit_l_max 12
_diffrn_reflns_limit_l_min -12
_diffrn_reflns_number 14008
_diffrn_reflns_theta_full 25.00
_diffrn_reflns_theta_max 25.00
_diffrn_reflns_theta_min 1.30
_exptl_absorpt_coefficient_mu 0.084
_exptl_absorpt_correction_T_max 1.0000
_exptl_absorpt_correction_T_min 0.750244
_exptl_absorpt_correction_type multi-scan
_exptl_crystal_colour red
_exptl_crystal_density_diffrn 1.139
_exptl_crystal_density_method 'not measured'
_exptl_crystal_description block
_exptl_crystal_F_000 1380
_exptl_crystal_size_max 0.40
_exptl_crystal_size_mid 0.30
_exptl_crystal_size_min 0.20
_refine_diff_density_max 1.139
_refine_diff_density_min -0.610
_refine_diff_density_rms 0.119
_refine_ls_extinction_method none
_refine_ls_goodness_of_fit_ref 2.018
_refine_ls_hydrogen_treatment riding
_refine_ls_matrix_type full
_refine_ls_number_parameters 229
_refine_ls_number_reflns 3477
_refine_ls_number_restraints 5
_refine_ls_restrained_S_all 2.033
_refine_ls_R_factor_all 0.1688
_refine_ls_R_factor_gt 0.1384
_refine_ls_shift/su_max 0.005
_refine_ls_shift/su_mean 0.001
_refine_ls_structure_factor_coef Fsqd
_refine_ls_weighting_details 'calc w=1/[\s^2^(Fo^2^)+(0.2000P)^2^+0.0000P] where P=(Fo^2^+2Fc^2^)/3'
_refine_ls_weighting_scheme calc
_refine_ls_wR_factor_gt 0.4409
_refine_ls_wR_factor_ref 0.4853
_reflns_number_gt 2414
_reflns_number_total 3477
_reflns_threshold_expression >2sigma(I)
_cod_data_source_file ic502866h_si_001.cif
_cod_data_source_block '[2c][(18-c-6)Na(THF)2]'
_cod_depositor_comments
;
The following automatic conversions were performed:

'_symmetry_cell_setting' value 'Monoclinic' changed to 'monoclinic'
according to
/usr/data/users/saulius/crontab/automatic-downloads/current/ACS/lib/dictionaries/cif_core.dic
dictionary named 'cif_core.dic' version 2.4.2 from 2011-04-26.

Automatic conversion script
Id: cif_fix_values 3086 2015-02-26 13:12:21Z robertas 
;
_cod_original_sg_symbol_H-M C2/m
_cod_database_code 4342604

loop_
_symmetry_equiv_pos_as_xyz
'x, y, z'
'-x, y, -z'
'x+1/2, y+1/2, z'
'-x+1/2, y+1/2, -z'
'-x, -y, -z'
'x, -y, z'
'-x+1/2, -y+1/2, -z'
'x+1/2, -y+1/2, z'

loop_
_atom_site_label
_atom_site_type_symbol
_atom_site_fract_x
_atom_site_fract_y
_atom_site_fract_z
_atom_site_U_iso_or_equiv
_atom_site_adp_type
_atom_site_occupancy
_atom_site_symmetry_multiplicity
_atom_site_calc_flag
_atom_site_refinement_flags
Na1 Na 0.13440(7) 0.0000 0.7283(2) 0.0455(9) Uani 1 2 d S
O1 O 0.19728(16) 0.0000 0.5962(4) 0.0536(14) Uani 1 2 d S
O2 O 0.16179(10) 0.2067(2) 0.6490(3) 0.0419(9) Uani 1 1 d .
O3 O 0.10452(10) 0.2079(3) 0.8112(3) 0.0446(9) Uani 1 1 d .
O4 O 0.06326(14) 0.0000 0.8524(4) 0.0455(12) Uani 1 2 d S
O5 O 0.17987(16) 0.0000 0.9363(4) 0.0576(14) Uani 1 2 d SD
O6 O 0.08438(18) 0.0000 0.5293(4) 0.0645(15) Uani 1 2 d S
C1 C 0.4173(2) 0.0648(6) 0.7699(6) 0.085(2) Uani 1 1 d .
C11 C 0.4598(3) 0.1165(9) 0.7743(12) 0.146(4) Uani 1 1 d .
H11A H 0.4780 0.1026 0.8601 0.176 Uiso 1 1 calc R
H11B H 0.4569 0.1995 0.7616 0.176 Uiso 1 1 calc R
C12 C 0.4802(3) 0.0648(8) 0.6684(8) 0.117(3) Uani 1 1 d .
H12A H 0.4649 0.0921 0.5830 0.141 Uiso 1 1 calc R
H12B H 0.5095 0.0921 0.6809 0.141 Uiso 1 1 calc R
C13 C 0.20393(18) 0.1018(4) 0.5269(5) 0.0588(15) Uani 1 1 d .
H13A H 0.1817 0.1096 0.4480 0.071 Uiso 1 1 calc R
H13B H 0.2314 0.0982 0.5010 0.071 Uiso 1 1 calc R
C14 C 0.20288(16) 0.2034(4) 0.6163(5) 0.0537(14) Uani 1 1 d .
H14A H 0.2249 0.1954 0.6956 0.064 Uiso 1 1 calc R
H14B H 0.2080 0.2745 0.5722 0.064 Uiso 1 1 calc R
C15 C 0.15590(18) 0.3082(4) 0.7211(5) 0.0503(13) Uani 1 1 d .
H15A H 0.1612 0.3767 0.6728 0.060 Uiso 1 1 calc R
H15B H 0.1757 0.3083 0.8058 0.060 Uiso 1 1 calc R
C16 C 0.11076(17) 0.3086(4) 0.7406(4) 0.0491(13) Uani 1 1 d .
H16A H 0.1057 0.3769 0.7895 0.059 Uiso 1 1 calc R
H16B H 0.0910 0.3095 0.6559 0.059 Uiso 1 1 calc R
C17 C 0.06310(16) 0.2052(4) 0.8436(5) 0.0523(14) Uani 1 1 d .
H17A H 0.0411 0.2015 0.7637 0.063 Uiso 1 1 calc R
H17B H 0.0587 0.2747 0.8914 0.063 Uiso 1 1 calc R
C18 C 0.06063(18) 0.1014(5) 0.9264(5) 0.0568(14) Uani 1 1 d .
H18A H 0.0839 0.1027 1.0031 0.068 Uiso 1 1 calc R
H18B H 0.0339 0.1019 0.9566 0.068 Uiso 1 1 calc R
C19 C 0.2048(6) 0.0946(10) 1.0003(10) 0.076(6) Uani 0.50 1 d PD
C20 C 0.2161(4) 0.0656(8) 1.1451(8) 0.150(5) Uani 1 1 d D
C19' C 0.1896(7) 0.1058(10) 1.0128(14) 0.117(11) Uani 0.50 1 d PD
C21 C 0.0710(3) 0.1005(7) 0.4495(8) 0.105(3) Uani 1 1 d .
H21A H 0.0935 0.1584 0.4641 0.126 Uiso 1 1 calc R
H21B H 0.0456 0.1339 0.4721 0.126 Uiso 1 1 calc R
C22 C 0.0619(4) 0.0640(4) 0.3133(7) 0.137(4) Uani 1 1 d D
H22A H 0.0836 0.0932 0.2686 0.165 Uiso 1 1 calc R
H22B H 0.0343 0.0932 0.2682 0.165 Uiso 1 1 calc R
B2 B 0.4004(7) 0.0000 0.9130(10) 0.121(6) Uani 1 2 d S
H2 H 0.4276 0.0148 0.9957 0.146 Uiso 0.50 1 calc PR
B3 B 0.3842(3) 0.1418(7) 0.8210(7) 0.080(2) Uani 1 1 d .
H3 H 0.3963 0.2267 0.8598 0.096 Uiso 1 1 calc R
B4 B 0.3751(2) 0.0894(6) 0.6457(6) 0.0643(18) Uani 1 1 d .
H4 H 0.3836 0.1336 0.5608 0.077 Uiso 1 1 calc R
B5 B 0.3437(3) 0.0782(7) 0.8906(7) 0.076(2) Uani 1 1 d .
H5 H 0.3341 0.1249 0.9722 0.091 Uiso 1 1 calc R
B6 B 0.3300(2) 0.1250(6) 0.7286(7) 0.0665(18) Uani 1 1 d .
H6 H 0.3097 0.2014 0.6987 0.080 Uiso 1 1 calc R
B7 B 0.3284(3) 0.0000 0.6265(9) 0.061(2) Uani 1 2 d S
H7 H 0.3090 0.0000 0.5255 0.074 Uiso 1 2 calc SR
B8 B 0.3062(4) 0.0000 0.7756(10) 0.074(3) Uani 1 2 d S
H8 H 0.2719 0.0000 0.7773 0.089 Uiso 1 2 calc SR

loop_
_atom_site_aniso_label
_atom_site_aniso_U_11
_atom_site_aniso_U_22
_atom_site_aniso_U_33
_atom_site_aniso_U_23
_atom_site_aniso_U_13
_atom_site_aniso_U_12
Na1 0.0508(16) 0.0563(18) 0.0267(14) 0.000 0.0016(11) 0.000
O1 0.088(4) 0.032(2) 0.051(3) 0.000 0.036(3) 0.000
O2 0.054(2) 0.0302(18) 0.0429(17) -0.0023(13) 0.0140(14) -0.0064(12)
O3 0.054(2) 0.0404(19) 0.0401(17) 0.0036(13) 0.0118(14) 0.0064(13)
O4 0.061(3) 0.049(3) 0.030(2) 0.000 0.016(2) 0.000
O5 0.075(3) 0.049(3) 0.041(3) 0.000 -0.008(2) 0.000
O6 0.089(4) 0.065(4) 0.033(3) 0.000 -0.005(2) 0.000
C1 0.091(5) 0.096(5) 0.070(4) 0.016(4) 0.019(3) -0.008(4)
C11 0.087(5) 0.124(7) 0.237(12) -0.079(8) 0.055(7) -0.053(5)
C12 0.108(6) 0.131(7) 0.111(6) -0.032(5) 0.019(5) -0.036(5)
C13 0.074(3) 0.050(3) 0.064(3) 0.012(2) 0.041(3) 0.000(2)
C14 0.062(3) 0.035(3) 0.067(3) 0.007(2) 0.020(3) -0.007(2)
C15 0.077(3) 0.029(2) 0.045(3) 0.0001(19) 0.014(2) -0.005(2)
C16 0.073(3) 0.033(3) 0.042(3) 0.000(2) 0.012(2) 0.013(2)
C17 0.059(3) 0.053(3) 0.049(3) -0.008(2) 0.019(2) 0.014(2)
C18 0.070(3) 0.066(3) 0.044(3) -0.009(2) 0.033(3) 0.001(2)
C19 0.065(11) 0.053(8) 0.093(11) 0.040(8) -0.024(7) -0.004(7)
C20 0.224(12) 0.093(6) 0.092(5) -0.003(5) -0.062(7) -0.013(6)
C19' 0.098(17) 0.075(12) 0.139(17) -0.058(12) -0.062(12) 0.023(10)
C21 0.125(7) 0.072(5) 0.100(6) -0.009(4) -0.016(5) 0.005(4)
C22 0.205(11) 0.138(8) 0.058(4) 0.010(5) 0.002(6) 0.029(7)
B2 0.26(2) 0.053(7) 0.039(5) 0.000 0.004(8) 0.000
B3 0.126(6) 0.057(4) 0.052(4) -0.002(3) 0.008(4) 0.000(4)
B4 0.097(5) 0.051(4) 0.045(3) 0.001(3) 0.014(3) -0.013(3)
B5 0.109(6) 0.068(5) 0.054(4) -0.015(3) 0.027(4) 0.012(4)
B6 0.076(4) 0.055(4) 0.068(4) -0.003(3) 0.014(3) 0.014(3)
B7 0.078(6) 0.058(5) 0.048(5) 0.000 0.012(4) 0.000
B8 0.080(7) 0.080(7) 0.067(6) 0.000 0.025(5) 0.000

loop_
_atom_type_symbol
_atom_type_description
_atom_type_scat_dispersion_real
_atom_type_scat_dispersion_imag
_atom_type_scat_source
C C 0.0033 0.0016 'International Tables Vol C Tables 4.2.6.8 and 6.1.1.4'
H H 0.0000 0.0000 'International Tables Vol C Tables 4.2.6.8 and 6.1.1.4'
B B 0.0013 0.0007 'International Tables Vol C Tables 4.2.6.8 and 6.1.1.4'
O O 0.0106 0.0060 'International Tables Vol C Tables 4.2.6.8 and 6.1.1.4'
Na Na 0.0362 0.0249 'International Tables Vol C Tables 4.2.6.8 and 6.1.1.4'

loop_
_geom_angle_atom_site_label_1
_geom_angle_atom_site_label_2
_geom_angle_atom_site_label_3
_geom_angle
_geom_angle_site_symmetry_1
_geom_angle_site_symmetry_3
O6 Na1 O5 175.4(2) . .
O6 Na1 O1 89.79(19) . .
O5 Na1 O1 94.84(18) . .
O6 Na1 O2 86.40(10) . 6
O5 Na1 O2 95.82(10) . 6
O1 Na1 O2 61.34(7) . 6
O6 Na1 O2 86.40(10) . .
O5 Na1 O2 95.82(10) . .
O1 Na1 O2 61.34(7) . .
O2 Na1 O2 122.17(14) 6 .
O6 Na1 O3 93.30(11) . .
O5 Na1 O3 84.38(10) . .
O1 Na1 O3 120.24(7) . .
O2 Na1 O3 178.40(11) 6 .
O2 Na1 O3 59.36(9) . .
O6 Na1 O3 93.30(11) . 6
O5 Na1 O3 84.38(10) . 6
O1 Na1 O3 120.24(7) . 6
O2 Na1 O3 59.36(9) 6 6
O2 Na1 O3 178.40(11) . 6
O3 Na1 O3 119.11(14) . 6
O6 Na1 O4 86.29(18) . .
O5 Na1 O4 89.07(17) . .
O1 Na1 O4 176.09(15) . .
O2 Na1 O4 118.31(7) 6 .
O2 Na1 O4 118.32(7) . .
O3 Na1 O4 60.09(7) . .
O3 Na1 O4 60.09(7) 6 .
C13 O1 C13 112.3(5) 6 .
C13 O1 Na1 118.0(3) 6 .
C13 O1 Na1 118.0(3) . .
C14 O2 C15 112.1(3) . .
C14 O2 Na1 114.7(2) . .
C15 O2 Na1 118.5(2) . .
C16 O3 C17 112.1(3) . .
C16 O3 Na1 117.1(2) . .
C17 O3 Na1 116.5(3) . .
C18 O4 C18 112.1(5) 6 .
C18 O4 Na1 113.0(3) 6 .
C18 O4 Na1 113.0(3) . .
C19 O5 C19 99.5(12) . 6
C19 O5 C19' 110.7(7) . 6
C19 O5 C19' 21.8(15) 6 6
C19 O5 C19' 21.7(15) . .
C19 O5 C19' 110.7(7) 6 .
C19' O5 C19' 114.3(11) 6 .
C19 O5 Na1 127.4(4) . .
C19 O5 Na1 127.4(4) 6 .
C19' O5 Na1 121.6(5) 6 .
C19' O5 Na1 121.6(5) . .
C21 O6 C21 107.6(7) 6 .
C21 O6 Na1 125.2(3) 6 .
C21 O6 Na1 125.2(3) . .
C11 C1 C1 113.9(5) . 6
C11 C1 B3 116.3(7) . .
C1 C1 B3 124.9(4) 6 .
C11 C1 B4 122.7(7) . .
C1 C1 B4 99.7(3) 6 .
B3 C1 B4 70.9(5) . .
C1 C11 C12 110.5(7) . .
C12 C12 C11 113.2(5) 6 .
O1 C13 C14 108.2(4) . .
O2 C14 C13 108.0(4) . .
O2 C15 C16 108.0(4) . .
O3 C16 C15 108.2(4) . .
O3 C17 C18 108.4(4) . .
O4 C18 C17 109.8(3) . .
C19' C19 O5 81.5(17) . .
C19' C19 C20 81.7(17) . .
O5 C19 C20 106.7(7) . .
C19 C20 C20 102.9(6) . 6
C19 C20 C19' 20.7(14) . .
C20 C20 C19' 107.7(5) 6 .
C19 C19' O5 76.7(15) . .
C19 C19' C20 77.6(15) . .
O5 C19' C20 104.5(8) . .
O6 C21 C22 107.6(6) . .
C21 C22 C22 107.0(4) . 6
C1 B2 B3 48.9(4) 6 6
C1 B2 B3 92.3(6) 6 .
B3 B2 B3 118.0(8) 6 .
C1 B2 B5 97.7(6) 6 6
B3 B2 B5 53.8(5) 6 6
B3 B2 B5 100.7(9) . 6
C1 B2 B5 120.1(8) 6 .
B3 B2 B5 100.7(9) 6 .
B3 B2 B5 53.8(5) . .
B5 B2 B5 53.9(7) 6 .
C1 B3 B5 120.5(6) . .
C1 B3 B6 113.7(5) . .
B5 B3 B6 58.0(4) . .
C1 B3 B4 57.8(4) . .
B5 B3 B4 106.3(5) . .
B6 B3 B4 60.9(4) . .
C1 B3 B2 63.1(6) . .
B5 B3 B2 65.4(7) . .
B6 B3 B2 107.6(7) . .
B4 B3 B2 100.3(5) . .
C1 B4 B7 120.2(5) . .
C1 B4 B6 104.8(4) . .
B7 B4 B6 58.4(4) . .
C1 B4 B3 51.4(4) . .
B7 B4 B3 104.6(5) . .
B6 B4 B3 57.6(4) . .
C1 B4 B4 80.3(3) . 6
B7 B4 B4 54.8(3) . 6
B6 B4 B4 102.7(3) . 6
B3 B4 B4 108.8(3) . 6
B6 B5 B8 60.2(4) . .
B6 B5 B3 62.1(4) . .
B8 B5 B3 113.0(5) . .
B6 B5 B5 108.2(3) . 6
B8 B5 B5 59.0(3) . 6
B3 B5 B5 114.6(4) . 6
B6 B5 B2 107.1(5) . .
B8 B5 B2 108.7(5) . .
B3 B5 B2 60.8(5) . .
B5 B5 B2 63.1(4) 6 .
B5 B6 B8 60.5(5) . .
B5 B6 B7 107.0(5) . .
B8 B6 B7 62.4(4) . .
B5 B6 B3 59.9(4) . .
B8 B6 B3 111.4(5) . .
B7 B6 B3 107.9(5) . .
B5 B6 B4 108.3(5) . .
B8 B6 B4 111.6(5) . .
B7 B6 B4 58.6(4) . .
B3 B6 B4 61.5(4) . .
B6 B7 B6 108.0(6) . 6
B6 B7 B4 63.0(4) . .
B6 B7 B4 118.7(6) 6 .
B6 B7 B4 118.7(6) . 6
B6 B7 B4 63.0(4) 6 6
B4 B7 B4 70.5(6) . 6
B6 B7 B8 57.8(3) . .
B6 B7 B8 57.8(3) 6 .
B4 B7 B8 111.5(5) . .
B4 B7 B8 111.5(5) 6 .
B6 B8 B6 111.4(7) . 6
B6 B8 B5 59.3(4) . .
B6 B8 B5 109.8(7) 6 .
B6 B8 B5 109.8(7) . 6
B6 B8 B5 59.3(4) 6 6
B5 B8 B5 61.9(6) . 6
B6 B8 B7 59.8(4) . .
B6 B8 B7 59.8(4) 6 .
B5 B8 B7 104.1(6) . .
B5 B8 B7 104.1(6) 6 .

loop_
_geom_bond_atom_site_label_1
_geom_bond_atom_site_label_2
_geom_bond_distance
_geom_bond_site_symmetry_2
Na1 O6 2.332(5) .
Na1 O5 2.336(5) .
Na1 O1 2.656(5) .
Na1 O2 2.728(3) 6
Na1 O2 2.728(3) .
Na1 O3 2.785(3) .
Na1 O3 2.785(3) 6
Na1 O4 2.835(5) .
O1 C13 1.417(5) 6
O1 C13 1.417(5) .
O2 C14 1.423(6) .
O2 C15 1.424(5) .
O3 C16 1.411(6) .
O3 C17 1.431(6) .
O4 C18 1.412(5) 6
O4 C18 1.412(5) .
O5 C19 1.432(9) .
O5 C19 1.432(9) 6
O5 C19' 1.455(9) 6
O5 C19' 1.455(9) .
O6 C21 1.439(8) 6
O6 C21 1.439(8) .
C1 C11 1.476(9) .
C1 C1 1.497(14) 6
C1 B3 1.555(11) .
C1 B4 1.683(10) .
C11 C12 1.512(11) .
C12 C12 1.498(18) 6
C13 C14 1.499(7) .
C15 C16 1.497(8) .
C17 C18 1.486(7) .
C19 C19' 0.55(4) .
C19 C20 1.507(9) .
C20 C20 1.515(19) 6
C20 C19' 1.527(10) .
C21 C22 1.444(10) .
C22 C22 1.480(9) 6
B2 C1 1.840(13) 6
B2 B3 1.911(10) 6
B2 B3 1.911(10) .
B2 B5 1.99(2) 6
B2 B5 1.99(2) .
B3 B5 1.768(12) .
B3 B6 1.806(12) .
B3 B4 1.880(10) .
B4 B7 1.790(10) .
B4 B6 1.869(10) .
B4 B4 2.066(13) 6
B5 B6 1.732(10) .
B5 B8 1.755(12) .
B5 B5 1.806(15) 6
B6 B8 1.749(9) .
B6 B7 1.786(8) .
B7 B6 1.786(8) 6
B7 B4 1.790(10) 6
B7 B8 1.831(13) .
B8 B6 1.749(9) 6
B8 B5 1.755(12) 6
